data_4020463
loop_
_publ_author_name
'Graham Sandford'
'Rachel Slater'
'Dmitrii S. Yufit'
'Judith A. K. Howard'
'Antonio Vong'

_publ_section_title
;
 Tetrahydropyrido[3,4-b]pyrazine Scaffolds from Pentafluoropyridine
;
_journal_name_full 'Journal of Organic Chemistry'
_journal_page_first 7208
_journal_page_last 7216
_journal_paper_doi 10.1021/jo0508696
_journal_volume 70
_journal_year 2005
_chemical_formula_moiety 'C21 H18 F3 N3'
_chemical_formula_sum 'C21 H18 F3 N3'
_chemical_formula_weight 369.38
_chemical_melting_point 98.0(5)
_space_group_IT_number 19
_space_group_name_Hall 'P 2ac 2ab'
_space_group_name_H-M_alt 'P 21 21 21'
_symmetry_cell_setting orthorhombic
_symmetry_space_group_name_Hall 'P 2ac 2ab'
_symmetry_space_group_name_H-M 'P 21 21 21'
_cell_angle_alpha 90.00
_cell_angle_beta 90.00
_cell_angle_gamma 90.00
_cell_formula_units_Z 4
_cell_length_a 7.4427(1)
_cell_length_b 14.1667(2)
_cell_length_c 16.6939(3)
_cell_measurement_temperature 120(2)
_cell_volume 1760.18(5)
_diffrn_ambient_temperature 120(2)
_exptl_crystal_density_diffrn 1.394
_cod_depositor_comments
;
The following automatic conversions were performed:

'_chemical_melting_point' value '97.5-98.5' was changed to '98.0(5)'
- the average value was taken and precision was estimated.

Automatic conversion script
Id: cif_fix_values 1646 2011-03-28 12:23:43Z adriana 
;
_cod_database_code 4020463

loop_
_symmetry_equiv_pos_as_xyz
'x, y, z'
'-x+1/2, -y, z+1/2'
'-x, y+1/2, -z+1/2'
'x+1/2, -y+1/2, -z'

loop_
_atom_site_label
_atom_site_type_symbol
_atom_site_fract_x
_atom_site_fract_y
_atom_site_fract_z
_atom_site_U_iso_or_equiv
_atom_site_adp_type
_atom_site_occupancy
_atom_site_symmetry_multiplicity
_atom_site_calc_flag
_atom_site_refinement_flags
_atom_site_disorder_assembly
_atom_site_disorder_group
F5 F 0.33283(12) 0.07328(6) 0.15834(5) 0.0365(2) Uani 1 1 d . . .
F6 F 0.20772(12) 0.13330(6) 0.29753(6) 0.0412(2) Uani 1 1 d . . .
F8 F 0.66997(13) 0.00958(6) 0.43613(4) 0.0372(2) Uani 1 1 d . . .
N1 N 0.84144(14) -0.06064(7) 0.30351(6) 0.0251(2) Uani 1 1 d . . .
N4 N 0.65562(15) -0.03952(7) 0.15402(6) 0.0239(2) Uani 1 1 d . . .
N7 N 0.43747(17) 0.06933(8) 0.36727(7) 0.0302(2) Uani 1 1 d . . .
C2 C 0.93710(18) -0.05787(10) 0.22699(8) 0.0289(3) Uani 1 1 d . . .
C3 C 0.82225(18) -0.09434(10) 0.15907(8) 0.0294(3) Uani 1 1 d . . .
C5 C 0.42610(17) 0.05134(9) 0.22546(8) 0.0250(2) Uani 1 1 d . . .
C6 C 0.36214(18) 0.08275(9) 0.29773(8) 0.0280(3) Uani 1 1 d . . .
C8 C 0.58998(18) 0.02289(9) 0.36433(8) 0.0269(3) Uani 1 1 d . . .
C9 C 0.67339(16) -0.01492(8) 0.29766(7) 0.0228(2) Uani 1 1 d . . .
C10 C 0.58542(16) -0.00214(8) 0.22289(7) 0.0212(2) Uani 1 1 d . . .
C11 C 0.83512(19) -0.15475(9) 0.34105(9) 0.0293(3) Uani 1 1 d . . .
C12 C 1.01642(18) -0.18444(9) 0.37283(8) 0.0259(3) Uani 1 1 d . . .
C13 C 1.1342(2) -0.11987(10) 0.40687(8) 0.0305(3) Uani 1 1 d . . .
C14 C 1.2956(2) -0.14951(11) 0.44008(9) 0.0368(3) Uani 1 1 d . . .
C15 C 1.3421(2) -0.24475(12) 0.43869(8) 0.0370(3) Uani 1 1 d . . .
C16 C 1.2255(2) -0.30937(11) 0.40502(9) 0.0371(3) Uani 1 1 d . . .
C17 C 1.0631(2) -0.27955(9) 0.37215(9) 0.0317(3) Uani 1 1 d . . .
C18 C 0.54576(18) -0.05794(9) 0.08305(7) 0.0262(3) Uani 1 1 d . . .
C19 C 0.39764(17) -0.13025(8) 0.09442(7) 0.0234(2) Uani 1 1 d . . .
C20 C 0.38720(18) -0.18941(9) 0.16106(8) 0.0266(3) Uani 1 1 d . . .
C21 C 0.2542(2) -0.25849(9) 0.16523(9) 0.0312(3) Uani 1 1 d . . .
C22 C 0.13263(19) -0.26947(10) 0.10281(9) 0.0331(3) Uani 1 1 d . . .
C23 C 0.14026(19) -0.20977(10) 0.03706(9) 0.0309(3) Uani 1 1 d . . .
C24 C 0.27171(18) -0.14031(9) 0.03322(8) 0.0260(3) Uani 1 1 d . . .
H2A H 1.045(2) -0.0939(12) 0.2325(10) 0.034(4) Uiso 1 1 d . . .
H2B H 0.978(2) 0.0070(12) 0.2139(9) 0.028(4) Uiso 1 1 d . . .
H31 H 0.797(3) -0.1644(14) 0.1661(11) 0.044(5) Uiso 1 1 d . . .
H32 H 0.878(3) -0.0892(14) 0.1058(10) 0.042(5) Uiso 1 1 d . . .
H111 H 0.790(2) -0.2047(12) 0.3029(10) 0.034(4) Uiso 1 1 d . . .
H112 H 0.749(2) -0.1523(12) 0.3876(9) 0.030(4) Uiso 1 1 d . . .
H13 H 1.104(2) -0.0556(12) 0.4062(10) 0.031(4) Uiso 1 1 d . . .
H14 H 1.381(3) -0.1026(15) 0.4620(12) 0.055(6) Uiso 1 1 d . . .
H15 H 1.453(2) -0.2683(12) 0.4619(10) 0.033(4) Uiso 1 1 d . . .
H16 H 1.256(3) -0.3769(13) 0.4056(10) 0.041(5) Uiso 1 1 d . . .
H17 H 0.988(3) -0.3262(14) 0.3477(12) 0.046(5) Uiso 1 1 d . . .
H181 H 0.490(2) 0.0033(12) 0.0657(9) 0.032(4) Uiso 1 1 d . . .
H182 H 0.628(2) -0.0829(12) 0.0420(10) 0.035(4) Uiso 1 1 d . . .
H20 H 0.472(2) -0.1826(10) 0.2060(9) 0.026(4) Uiso 1 1 d . . .
H21 H 0.251(2) -0.2948(12) 0.2119(10) 0.036(4) Uiso 1 1 d . . .
H22 H 0.038(3) -0.3184(15) 0.1085(11) 0.049(5) Uiso 1 1 d . . .
H23 H 0.054(3) -0.2145(12) -0.0049(11) 0.039(4) Uiso 1 1 d . . .
H24 H 0.276(2) -0.0990(11) -0.0132(10) 0.032(4) Uiso 1 1 d . . .

loop_
_atom_site_aniso_label
_atom_site_aniso_U_11
_atom_site_aniso_U_22
_atom_site_aniso_U_33
_atom_site_aniso_U_23
_atom_site_aniso_U_13
_atom_site_aniso_U_12
F5 0.0318(4) 0.0430(4) 0.0348(4) 0.0032(3) -0.0078(3) 0.0115(4)
F6 0.0310(4) 0.0387(5) 0.0539(5) -0.0030(4) 0.0090(4) 0.0126(4)
F8 0.0438(5) 0.0452(5) 0.0226(4) -0.0032(3) -0.0044(3) -0.0053(4)
N1 0.0213(5) 0.0242(5) 0.0299(5) 0.0045(4) -0.0017(4) 0.0006(4)
N4 0.0226(5) 0.0252(5) 0.0238(5) -0.0018(4) 0.0005(4) 0.0002(4)
N7 0.0324(6) 0.0274(5) 0.0310(5) -0.0064(4) 0.0066(4) -0.0025(5)
C2 0.0201(6) 0.0305(6) 0.0359(7) 0.0067(5) 0.0021(5) 0.0021(5)
C3 0.0267(6) 0.0295(6) 0.0320(6) -0.0030(5) 0.0050(5) 0.0068(5)
C5 0.0224(6) 0.0246(5) 0.0282(6) 0.0015(5) -0.0024(5) 0.0029(5)
C6 0.0248(6) 0.0230(5) 0.0364(7) -0.0015(5) 0.0059(5) 0.0032(5)
C8 0.0301(6) 0.0261(5) 0.0245(6) -0.0020(5) -0.0009(5) -0.0066(5)
C9 0.0212(5) 0.0203(5) 0.0269(5) -0.0002(4) -0.0016(4) -0.0018(5)
C10 0.0205(5) 0.0182(5) 0.0249(6) 0.0008(4) 0.0012(4) -0.0010(4)
C11 0.0256(6) 0.0244(6) 0.0379(7) 0.0063(5) -0.0049(6) -0.0027(5)
C12 0.0272(6) 0.0259(6) 0.0245(6) 0.0047(5) -0.0006(5) -0.0005(5)
C13 0.0316(7) 0.0260(6) 0.0338(6) 0.0049(5) -0.0050(5) -0.0015(5)
C14 0.0321(7) 0.0386(7) 0.0395(7) 0.0111(6) -0.0090(6) -0.0066(6)
C15 0.0305(7) 0.0476(8) 0.0328(7) 0.0116(6) -0.0019(6) 0.0077(7)
C16 0.0451(9) 0.0319(7) 0.0344(7) 0.0004(6) -0.0008(6) 0.0154(6)
C17 0.0380(7) 0.0263(6) 0.0307(6) -0.0018(5) -0.0030(6) 0.0034(6)
C18 0.0300(6) 0.0277(6) 0.0208(5) 0.0004(5) 0.0001(5) -0.0051(5)
C19 0.0240(6) 0.0219(5) 0.0243(5) -0.0032(4) 0.0026(4) 0.0006(4)
C20 0.0304(7) 0.0250(6) 0.0244(5) -0.0002(5) 0.0030(5) 0.0014(5)
C21 0.0376(7) 0.0212(5) 0.0349(7) 0.0018(5) 0.0114(6) 0.0005(5)
C22 0.0286(6) 0.0254(6) 0.0453(8) -0.0063(5) 0.0072(6) -0.0036(5)
C23 0.0252(6) 0.0326(6) 0.0349(6) -0.0081(5) 0.0009(6) -0.0003(6)
C24 0.0267(6) 0.0262(6) 0.0251(6) -0.0026(5) 0.0006(5) 0.0016(5)

loop_
_geom_bond_atom_site_label_1
_geom_bond_atom_site_label_2
_geom_bond_distance
_geom_bond_site_symmetry_2
_geom_bond_publ_flag
F5 C5 1.3543(14) . ?
F6 C6 1.3542(15) . ?
F8 C8 1.3517(15) . ?
N1 C9 1.4119(16) . ?
N1 C2 1.4628(17) . ?
N1 C11 1.4739(16) . ?
N4 C10 1.3694(15) . ?
N4 C18 1.4630(16) . ?
N4 C3 1.4657(16) . ?
N7 C6 1.3031(18) . ?
N7 C8 1.3129(19) . ?
C2 C3 1.511(2) . ?
C2 H2A 0.957(18) . ?
C2 H2B 0.992(17) . ?
C3 H31 1.018(19) . ?
C3 H32 0.985(18) . ?
C5 C6 1.3712(18) . ?
C5 C10 1.4078(17) . ?
C8 C9 1.3824(17) . ?
C9 C10 1.4211(16) . ?
C11 C12 1.5097(18) . ?
C11 H111 1.008(17) . ?
C11 H112 1.009(17) . ?
C12 C13 1.3886(19) . ?
C12 C17 1.3915(18) . ?
C13 C14 1.388(2) . ?
C13 H13 0.938(17) . ?
C14 C15 1.393(2) . ?
C14 H14 0.99(2) . ?
C15 C16 1.381(2) . ?
C15 H15 0.970(18) . ?
C16 C17 1.393(2) . ?
C16 H16 0.983(19) . ?
C17 H17 0.96(2) . ?
C18 C19 1.5167(18) . ?
C18 H181 1.003(17) . ?
C18 H182 0.983(18) . ?
C19 C24 1.3938(18) . ?
C19 C20 1.3951(17) . ?
C20 C21 1.3938(19) . ?
C20 H20 0.985(16) . ?
C21 C22 1.389(2) . ?
C21 H21 0.934(18) . ?
C22 C23 1.387(2) . ?
C22 H22 0.99(2) . ?
C23 C24 1.3891(19) . ?
C23 H23 0.95(2) . ?
C24 H24 0.972(16) . ?

loop_
_cod_related_entry_id
_cod_related_entry_database
_cod_related_entry_code
1 ChemSpider 9835420
